data_7700622
loop_
_publ_author_name
'Chen, Chuan'
'Hsieh, Chia-Fang'
'Lin, Hsiu-Mei'
'Hsu, Ying-Feng'
'Yang, Jye-Shane'
'Wang, Chih-Min'

_publ_section_title
;
 A dual fluorescent/phosphorescent zincophosphite with interesting water
 adsorption and structural transformation properties.
;
_journal_issue 38
_journal_name_full 'Dalton transactions (Cambridge, England : 2003)'
_journal_page_first 14294
_journal_page_last 14298
_journal_paper_doi 10.1039/c9dt02288k
_journal_volume 48
_journal_year 2019
_chemical_formula_sum 'H12 O11 P2 Zn2'
_chemical_formula_weight 380.78
_space_group_IT_number 2
_space_group_name_Hall '-P 1'
_space_group_name_H-M_alt 'P -1'
_symmetry_cell_setting triclinic
_symmetry_space_group_name_Hall '-P 1'
_symmetry_space_group_name_H-M 'P -1'
_atom_sites_solution_hydrogens geom
_atom_sites_solution_primary direct
_atom_sites_solution_secondary difmap
_audit_creation_method SHELXL-97
_audit_update_record
;
2019-04-29 deposited with the CCDC.    2019-07-15 downloaded from the CCDC.
;
_cell_angle_alpha 88.590(3)
_cell_angle_beta 89.272(3)
_cell_angle_gamma 87.134(3)
_cell_formula_units_Z 2
_cell_length_a 7.5523(8)
_cell_length_b 7.6679(8)
_cell_length_c 9.4468(10)
_cell_measurement_reflns_used 2494
_cell_measurement_temperature 296(2)
_cell_measurement_theta_max 27.48
_cell_measurement_theta_min 2.22
_cell_volume 546.18(10)
_computing_cell_refinement 'Bruker XSCANS'
_computing_data_collection 'Bruker XSCANS'
_computing_data_reduction 'Bruker SHELXTL'
_computing_molecular_graphics Diamond
_computing_publication_material 'Bruker SHELXTL'
_computing_structure_refinement 'Bruker SHELXTL'
_computing_structure_solution 'Bruker SHELXTL'
_diffrn_ambient_temperature 296(2)
_diffrn_measured_fraction_theta_full 0.997
_diffrn_measured_fraction_theta_max 0.997
_diffrn_measurement_device_type CCD
_diffrn_measurement_method 'omega scan'
_diffrn_radiation_monochromator graphite
_diffrn_radiation_source 'fine-focus sealed tube'
_diffrn_radiation_type MoK\a
_diffrn_radiation_wavelength 0.71073
_diffrn_reflns_av_R_equivalents 0.1351
_diffrn_reflns_av_sigmaI/netI 0.0666
_diffrn_reflns_limit_h_max 9
_diffrn_reflns_limit_h_min -9
_diffrn_reflns_limit_k_max 9
_diffrn_reflns_limit_k_min -9
_diffrn_reflns_limit_l_max 12
_diffrn_reflns_limit_l_min -12
_diffrn_reflns_number 14213
_diffrn_reflns_theta_full 27.48
_diffrn_reflns_theta_max 27.48
_diffrn_reflns_theta_min 2.16
_exptl_absorpt_coefficient_mu 4.726
_exptl_absorpt_correction_T_max 0.952
_exptl_absorpt_correction_T_min 0.663
_exptl_absorpt_correction_type empirical
_exptl_crystal_colour colorless
_exptl_crystal_density_diffrn 2.315
_exptl_crystal_density_method 'not measured'
_exptl_crystal_description plate
_exptl_crystal_F_000 380
_exptl_crystal_size_max 0.07
_exptl_crystal_size_mid 0.03
_exptl_crystal_size_min 0.01
_refine_diff_density_max 2.078
_refine_diff_density_min -1.017
_refine_diff_density_rms 0.230
_refine_ls_extinction_method none
_refine_ls_goodness_of_fit_ref 1.062
_refine_ls_hydrogen_treatment mixed
_refine_ls_matrix_type full
_refine_ls_number_parameters 134
_refine_ls_number_reflns 2494
_refine_ls_number_restraints 0
_refine_ls_restrained_S_all 1.062
_refine_ls_R_factor_all 0.0651
_refine_ls_R_factor_gt 0.0536
_refine_ls_shift/su_max 0.000
_refine_ls_shift/su_mean 0.000
_refine_ls_structure_factor_coef Fsqd
_refine_ls_weighting_details 'calc w=1/[\s^2^(Fo^2^)+(0.1012P)^2^+1.6718P] where P=(Fo^2^+2Fc^2^)/3'
_refine_ls_weighting_scheme calc
_refine_ls_wR_factor_gt 0.1663
_refine_ls_wR_factor_ref 0.1742
_reflns_number_gt 2002
_reflns_number_total 2494
_reflns_threshold_expression >2sigma(I)
_cod_data_source_file c9dt02288k2.cif
_cod_data_source_block NTOU-6b
_cod_depositor_comments
;
The following automatic conversions were performed:

'_symmetry_cell_setting' value 'Triclinic' changed to 'triclinic'
according to
/home/data/users/saulius/crontab/automatic-downloads/rss-feeds/RSC/lib/dictionaries/cif_core.dic
dictionary named 'cif_core.dic' version 2.4.2 from 2011-04-26.

Automatic conversion script
Id: cif_fix_values 4973 2017-02-22 13:04:09Z antanas 

 Adding full bibliography for 7700621--7700622.cif.
;
_cod_original_sg_symbol_H-M P-1
_cod_database_code 7700622

loop_
_symmetry_equiv_pos_as_xyz
'x, y, z'
'-x, -y, -z'

loop_
_atom_site_label
_atom_site_type_symbol
_atom_site_fract_x
_atom_site_fract_y
_atom_site_fract_z
_atom_site_U_iso_or_equiv
_atom_site_adp_type
_atom_site_occupancy
_atom_site_symmetry_multiplicity
_atom_site_calc_flag
_atom_site_refinement_flags
Zn1 Zn 0.0000 0.0000 0.0000 0.0209(3) Uani 1 2 d S
Zn2 Zn 0.00121(9) -0.50152(9) 0.25013(7) 0.0189(2) Uani 1 1 d .
Zn3 Zn 0.5000 -0.5000 0.5000 0.0221(3) Uani 1 2 d S
P1 P 0.2268(2) -0.3864(2) -0.01346(16) 0.0168(3) Uani 1 1 d .
H1 H 0.3993 -0.3219 -0.0300 0.050 Uiso 1 1 d .
P2 P 0.1308(2) -0.72165(19) 0.49094(16) 0.0168(3) Uiso 1 1 d .
H2 H 0.2869 -0.7856 0.4733 0.050 Uiso 1 1 d .
O1 O 0.0956(8) -0.2370(6) -0.0455(6) 0.0359(12) Uani 1 1 d .
O2 O 0.2109(6) -0.5261(6) -0.1270(4) 0.0202(9) Uani 1 1 d .
O3 O 0.2133(6) -0.4643(6) 0.1351(4) 0.0232(10) Uani 1 1 d .
O4 O -0.0023(6) -0.7178(6) 0.3680(4) 0.0202(9) Uani 1 1 d .
O5 O 0.0391(7) -0.7068(6) 0.6352(4) 0.0256(10) Uani 1 1 d .
O6 O 0.2624(6) -0.5856(7) 0.4620(5) 0.0315(11) Uani 1 1 d .
OW1 O 0.5136(8) -0.0060(8) -0.2417(8) 0.0544(18) Uani 1 1 d .
H3 H 0.5156 0.1212 -0.2614 0.050 Uiso 1 1 d .
H4 H 0.6465 -0.0136 -0.2384 0.050 Uiso 1 1 d .
OW2 O 0.0822(7) -0.0200(6) 0.2132(5) 0.0308(11) Uani 1 1 d .
OW3 O 0.2513(7) 0.1147(7) -0.0404(6) 0.0390(13) Uani 1 1 d .
H7 H 0.3620 0.0709 -0.0779 0.050 Uiso 1 1 d .
H8 H 0.2998 0.1537 -0.1109 0.050 Uiso 1 1 d .
OW4 O 0.4975(6) -0.3800(7) 0.2944(5) 0.0290(11) Uani 1 1 d .
H9 H 0.5979 -0.4271 0.2379 0.050 Uiso 1 1 d .
H10 H 0.3862 -0.4063 0.2520 0.050 Uiso 1 1 d .
OW5 O 0.3732(7) -0.2623(8) 0.5749(7) 0.0430(14) Uani 1 1 d .
H11 H 0.4094 -0.2002 0.6418 0.050 Uiso 1 1 d .
H12 H 0.2505 -0.2353 0.6005 0.050 Uiso 1 1 d .

loop_
_atom_site_aniso_label
_atom_site_aniso_U_11
_atom_site_aniso_U_22
_atom_site_aniso_U_33
_atom_site_aniso_U_23
_atom_site_aniso_U_13
_atom_site_aniso_U_12
Zn1 0.0247(6) 0.0194(5) 0.0184(5) -0.0021(4) 0.0005(4) 0.0034(4)
Zn2 0.0178(4) 0.0248(4) 0.0140(4) -0.0002(3) 0.0014(3) 0.0004(3)
Zn3 0.0127(5) 0.0351(6) 0.0190(5) -0.0024(4) -0.0001(4) -0.0053(4)
P1 0.0142(7) 0.0211(8) 0.0150(7) -0.0020(6) 0.0006(5) -0.0007(6)
O1 0.047(3) 0.021(2) 0.039(3) -0.004(2) -0.007(2) 0.011(2)
O2 0.019(2) 0.023(2) 0.018(2) -0.0047(17) 0.0010(16) 0.0025(17)
O3 0.015(2) 0.043(3) 0.012(2) 0.0002(18) 0.0027(16) -0.0019(19)
O4 0.022(2) 0.023(2) 0.016(2) -0.0016(16) -0.0001(17) -0.0015(17)
O5 0.039(3) 0.025(2) 0.012(2) -0.0017(17) 0.0052(18) -0.001(2)
O6 0.018(2) 0.045(3) 0.033(3) 0.000(2) -0.003(2) -0.013(2)
OW1 0.033(3) 0.052(4) 0.079(5) -0.024(4) 0.004(3) 0.000(3)
OW2 0.045(3) 0.025(2) 0.022(2) -0.0008(18) 0.001(2) 0.002(2)
OW3 0.032(3) 0.032(3) 0.053(4) 0.002(2) 0.015(3) -0.001(2)
OW4 0.020(2) 0.048(3) 0.019(2) -0.002(2) 0.0014(18) -0.005(2)
OW5 0.026(3) 0.050(3) 0.055(4) -0.024(3) 0.001(3) -0.003(2)

loop_
_atom_type_symbol
_atom_type_description
_atom_type_scat_dispersion_real
_atom_type_scat_dispersion_imag
_atom_type_scat_source
H H 0.0000 0.0000 'International Tables Vol C Tables 4.2.6.8 and 6.1.1.4'
O O 0.0106 0.0060 'International Tables Vol C Tables 4.2.6.8 and 6.1.1.4'
P P 0.1023 0.0942 'International Tables Vol C Tables 4.2.6.8 and 6.1.1.4'
Zn Zn 0.2839 1.4301 'International Tables Vol C Tables 4.2.6.8 and 6.1.1.4'

loop_
_geom_angle_atom_site_label_1
_geom_angle_atom_site_label_2
_geom_angle_atom_site_label_3
_geom_angle
_geom_angle_site_symmetry_1
_geom_angle_site_symmetry_3
O1 Zn1 O1 180.0(3) 2 .
O1 Zn1 OW2 86.2(2) 2 .
O1 Zn1 OW2 93.8(2) . .
O1 Zn1 OW2 93.8(2) 2 2
O1 Zn1 OW2 86.2(2) . 2
OW2 Zn1 OW2 180.0 . 2
O1 Zn1 OW3 87.2(2) 2 .
O1 Zn1 OW3 92.8(2) . .
OW2 Zn1 OW3 85.2(2) . .
OW2 Zn1 OW3 94.8(2) 2 .
O1 Zn1 OW3 92.8(2) 2 2
O1 Zn1 OW3 87.2(2) . 2
OW2 Zn1 OW3 94.8(2) . 2
OW2 Zn1 OW3 85.2(2) 2 2
OW3 Zn1 OW3 180.0 . 2
O3 Zn2 O5 106.6(2) . 2_546
O3 Zn2 O4 117.54(19) . .
O5 Zn2 O4 111.44(18) 2_546 .
O3 Zn2 O2 108.94(18) . 2_545
O5 Zn2 O2 99.18(19) 2_546 2_545
O4 Zn2 O2 111.48(18) . 2_545
O6 Zn3 O6 179.999(1) . 2_646
O6 Zn3 OW4 91.54(19) . 2_646
O6 Zn3 OW4 88.46(19) 2_646 2_646
O6 Zn3 OW4 88.45(19) . .
O6 Zn3 OW4 91.55(19) 2_646 .
OW4 Zn3 OW4 180.0 2_646 .
O6 Zn3 OW5 91.3(2) . 2_646
O6 Zn3 OW5 88.7(2) 2_646 2_646
OW4 Zn3 OW5 87.1(2) 2_646 2_646
OW4 Zn3 OW5 92.9(2) . 2_646
O6 Zn3 OW5 88.7(2) . .
O6 Zn3 OW5 91.3(2) 2_646 .
OW4 Zn3 OW5 92.9(2) 2_646 .
OW4 Zn3 OW5 87.1(2) . .
OW5 Zn3 OW5 180.000(1) 2_646 .
O1 P1 O3 114.8(3) . .
O1 P1 O2 108.7(3) . .
O3 P1 O2 111.7(3) . .
O1 P1 H1 107.4 . .
O3 P1 H1 107.5 . .
O2 P1 H1 106.4 . .
O6 P2 O5 113.8(3) . .
O6 P2 O4 108.8(3) . .
O5 P2 O4 112.4(3) . .
O6 P2 H2 67.1 . .
O5 P2 H2 123.7 . .
O4 P2 H2 120.2 . .
P1 O1 Zn1 148.3(4) . .
P1 O2 Zn2 116.0(2) . 2_545
P1 O3 Zn2 128.7(3) . .
P2 O4 Zn2 113.1(2) . .
P2 O5 Zn2 128.3(3) . 2_546
P2 O6 Zn3 147.5(3) . .
H3 OW1 H4 90.0 . .
Zn1 OW3 H7 133.5 . .
Zn1 OW3 H8 134.1 . .
H7 OW3 H8 55.2 . .
Zn3 OW4 H9 109.9 . .
Zn3 OW4 H10 106.7 . .
H9 OW4 H10 110.6 . .
Zn3 OW5 H11 126.2 . .
Zn3 OW5 H12 130.3 . .
H11 OW5 H12 91.5 . .

loop_
_geom_bond_atom_site_label_1
_geom_bond_atom_site_label_2
_geom_bond_distance
_geom_bond_site_symmetry_2
Zn1 O1 1.977(5) 2
Zn1 O1 1.977(5) .
Zn1 OW2 2.115(5) .
Zn1 OW2 2.115(5) 2
Zn1 OW3 2.157(5) .
Zn1 OW3 2.157(5) 2
Zn2 O3 1.953(4) .
Zn2 O5 1.961(4) 2_546
Zn2 O4 1.976(4) .
Zn2 O2 1.991(4) 2_545
Zn3 O6 1.981(4) .
Zn3 O6 1.981(4) 2_646
Zn3 OW4 2.128(5) 2_646
Zn3 OW4 2.128(5) .
Zn3 OW5 2.148(5) 2_646
Zn3 OW5 2.148(5) .
P1 O1 1.504(5) .
P1 O3 1.516(4) .
P1 O2 1.544(4) .
P1 H1 1.4216 .
P2 O6 1.495(5) .
P2 O5 1.525(5) .
P2 O4 1.545(4) .
P2 H2 1.2645 .
O2 Zn2 1.991(4) 2_545
O5 Zn2 1.961(4) 2_546
OW1 H3 0.9893 .
OW1 H4 1.0032 .
OW3 H7 0.9524 .
OW3 H8 0.8138 .
OW4 H9 0.9811 .
OW4 H10 0.9680 .
OW5 H11 0.8558 .
OW5 H12 0.9680 .
